data_2229756
loop_
_publ_author_name
'Elboulali, Adel'
'Akriche, Samah Toumi'
'Al-Deyab, Salem S.'
'Rzaigui, Mohamed'

_publ_section_title
;
 2-Aminopyrimidinium hydrogen sulfate
;
_journal_coeditor_code LH5222
_journal_issue 4
_journal_name_full 'Acta Crystallographica Section E'
_journal_page_first o1013
_journal_paper_doi 10.1107/S1600536811011123
_journal_volume 67
_journal_year 2011
_chemical_formula_iupac 'C4 H6 N3 +, H S O4 -'
_chemical_formula_moiety 'C4 H6 N3, H O4 S '
_chemical_formula_sum 'C4 H7 N3 O4 S'
_chemical_formula_weight 193.19
_chemical_name_systematic
;
2-Aminopyrimidinium hydrogen sulfate
;
_space_group_IT_number 14
_symmetry_cell_setting monoclinic
_symmetry_space_group_name_Hall '-P 2ybc'
_symmetry_space_group_name_H-M 'P 1 21/c 1'
_atom_sites_solution_hydrogens geom
_atom_sites_solution_primary direct
_atom_sites_solution_secondary difmap
_audit_creation_method SHELXL-97
_cell_angle_alpha 90.00
_cell_angle_beta 112.84(2)
_cell_angle_gamma 90.00
_cell_formula_units_Z 4
_cell_length_a 8.388(2)
_cell_length_b 5.208(3)
_cell_length_c 18.468(4)
_cell_measurement_reflns_used 25
_cell_measurement_temperature 293
_cell_measurement_theta_max 11
_cell_measurement_theta_min 9
_cell_volume 743.5(5)
_computing_cell_refinement 'CAD-4 EXPRESS (Enraf--Nonius, 1994)'
_computing_data_collection 'CAD-4 EXPRESS (Enraf--Nonius, 1994)'
_computing_data_reduction 'XCAD4 (Harms & Wocadlo, 1995)'
_computing_molecular_graphics 'ORTEPIII (Burnett & Johnson, 1996) and DIAMOND (Brandenburg & Putz, 2005)'
_computing_publication_material 'WinGX publication routines (Farrugia, 1999)'
_computing_structure_refinement 'SHELXL97 (Sheldrick, 2008)'
_computing_structure_solution 'SHELXS86 (Sheldrick, 2008)'
_diffrn_ambient_temperature 293
_diffrn_measured_fraction_theta_full 1.000
_diffrn_measured_fraction_theta_max 1.000
_diffrn_measurement_device '\k-geometry diffractometer'
_diffrn_measurement_device_type 'Enraf--Nonius CAD-4'
_diffrn_measurement_method 'non-profiled \w scans'
_diffrn_radiation_monochromator graphite
_diffrn_radiation_source 'fine-focus sealed tube'
_diffrn_radiation_type AgK\a
_diffrn_radiation_wavelength 0.56087
_diffrn_reflns_av_R_equivalents 0.0145
_diffrn_reflns_av_sigmaI/netI 0.0294
_diffrn_reflns_limit_h_max 13
_diffrn_reflns_limit_h_min -14
_diffrn_reflns_limit_k_max 0
_diffrn_reflns_limit_k_min -8
_diffrn_reflns_limit_l_max 13
_diffrn_reflns_limit_l_min -30
_diffrn_reflns_number 3738
_diffrn_reflns_theta_full 27.96
_diffrn_reflns_theta_max 27.96
_diffrn_reflns_theta_min 2.08
_diffrn_standards_decay_% 1
_diffrn_standards_interval_time 120
_diffrn_standards_number 2
_exptl_absorpt_coefficient_mu 0.220
_exptl_absorpt_correction_type none
_exptl_crystal_colour Colorless
_exptl_crystal_density_diffrn 1.726
_exptl_crystal_density_method 'not measured'
_exptl_crystal_description Prism
_exptl_crystal_F_000 400
_exptl_crystal_size_max 0.25
_exptl_crystal_size_mid 0.21
_exptl_crystal_size_min 0.15
_refine_diff_density_max 0.817
_refine_diff_density_min -0.711
_refine_ls_extinction_method none
_refine_ls_goodness_of_fit_ref 1.067
_refine_ls_hydrogen_treatment constr
_refine_ls_matrix_type full
_refine_ls_number_parameters 110
_refine_ls_number_reflns 3647
_refine_ls_number_restraints 0
_refine_ls_restrained_S_all 1.067
_refine_ls_R_factor_all 0.0899
_refine_ls_R_factor_gt 0.0559
_refine_ls_shift/su_max 0.000
_refine_ls_shift/su_mean 0.000
_refine_ls_structure_factor_coef Fsqd
_refine_ls_weighting_details 'calc w=1/[\s^2^(Fo^2^)+(0.0919P)^2^+0.0037P] where P=(Fo^2^+2Fc^2^)/3'
_refine_ls_weighting_scheme calc
_refine_ls_wR_factor_gt 0.1412
_refine_ls_wR_factor_ref 0.1586
_reflns_number_gt 2520
_reflns_number_total 3647
_reflns_threshold_expression I>2\s(I)
_cod_data_source_file lh5222.cif
_cod_data_source_block I
_cod_original_cell_volume 743.6(5)
_cod_original_sg_symbol_H-M 'P 21/c '
_cod_database_code 2229756
_cod_database_fobs_code 2229756

loop_
_symmetry_equiv_pos_as_xyz
'x, y, z'
'-x, y+1/2, -z+1/2'
'-x, -y, -z'
'x, -y-1/2, z-1/2'

loop_
_atom_site_type_symbol
_atom_site_label
_atom_site_fract_x
_atom_site_fract_y
_atom_site_fract_z
_atom_site_U_iso_or_equiv
_atom_site_adp_type
_atom_site_calc_flag
_atom_site_refinement_flags
_atom_site_occupancy
_atom_site_disorder_assembly
_atom_site_disorder_group
S S 0.67465(5) -0.13645(8) 0.21545(2) 0.02768(11) Uani d . 1 . .
O O1 0.66596(17) -0.4361(3) 0.22175(9) 0.0400(3) Uani d . 1 . .
H H1 0.5717 -0.4774 0.2218 0.060 Uiso calc R 1 . .
O O2 0.5491(2) -0.0595(3) 0.14085(8) 0.0515(4) Uani d . 1 . .
O O3 0.85241(16) -0.0898(3) 0.22478(7) 0.0365(3) Uani d . 1 . .
O O4 0.64241(17) -0.0315(3) 0.28174(8) 0.0408(3) Uani d . 1 . .
N N1 0.9071(2) 0.3742(3) 0.39016(9) 0.0430(4) Uani d . 1 . .
H H1A 0.8905 0.4952 0.4181 0.052 Uiso calc R 1 . .
H H1B 0.8390 0.3583 0.3416 0.052 Uiso calc R 1 . .
N N2 1.06403(19) 0.0245(3) 0.37781(8) 0.0319(3) Uani d . 1 . .
H H2 0.9966 0.0117 0.3291 0.038 Uiso calc R 1 . .
N N3 1.1419(2) 0.2419(3) 0.49787(8) 0.0358(3) Uani d . 1 . .
C C1 1.0366(2) 0.2136(3) 0.42160(9) 0.0295(3) Uani d . 1 . .
C C2 1.1941(2) -0.1444(3) 0.40855(11) 0.0376(3) Uani d . 1 . .
H H2A 1.2105 -0.2737 0.3774 0.045 Uiso calc R 1 . .
C C3 1.3011(3) -0.1248(4) 0.48528(12) 0.0429(4) Uani d . 1 . .
H H3 1.3912 -0.2404 0.5085 0.051 Uiso calc R 1 . .
C C4 1.2703(3) 0.0753(4) 0.52752(10) 0.0418(4) Uani d . 1 . .
H H4 1.3442 0.0939 0.5799 0.050 Uiso calc R 1 . .

loop_
_atom_site_aniso_label
_atom_site_aniso_U_11
_atom_site_aniso_U_22
_atom_site_aniso_U_33
_atom_site_aniso_U_12
_atom_site_aniso_U_13
_atom_site_aniso_U_23
S 0.03166(18) 0.02383(17) 0.02574(16) -0.00177(13) 0.00914(13) -0.00139(13)
O1 0.0418(7) 0.0245(5) 0.0581(8) -0.0021(5) 0.0240(6) -0.0020(5)
O2 0.0539(9) 0.0493(9) 0.0337(6) -0.0035(7) -0.0023(6) 0.0068(6)
O3 0.0380(6) 0.0388(7) 0.0365(6) -0.0084(5) 0.0186(5) -0.0057(5)
O4 0.0423(7) 0.0420(7) 0.0409(6) 0.0016(5) 0.0192(5) -0.0115(5)
N1 0.0456(8) 0.0428(9) 0.0325(7) 0.0091(7) 0.0062(6) -0.0061(6)
N2 0.0408(7) 0.0292(6) 0.0263(5) -0.0040(5) 0.0135(5) -0.0039(5)
N3 0.0420(7) 0.0361(8) 0.0250(6) -0.0001(6) 0.0084(5) -0.0043(5)
C1 0.0361(7) 0.0266(6) 0.0255(6) -0.0042(6) 0.0116(5) -0.0025(5)
C2 0.0461(9) 0.0287(7) 0.0438(9) -0.0005(7) 0.0238(8) -0.0030(7)
C3 0.0450(9) 0.0396(10) 0.0436(9) 0.0093(8) 0.0168(8) 0.0075(8)
C4 0.0439(9) 0.0468(10) 0.0289(7) 0.0016(8) 0.0078(7) 0.0022(7)

loop_
_atom_type_symbol
_atom_type_description
_atom_type_scat_dispersion_real
_atom_type_scat_dispersion_imag
_atom_type_scat_source
C C 0.0015 0.0009 'International Tables Vol C Tables 4.2.6.8 and 6.1.1.4'
H H 0.0000 0.0000 'International Tables Vol C Tables 4.2.6.8 and 6.1.1.4'
N N 0.0030 0.0019 'International Tables Vol C Tables 4.2.6.8 and 6.1.1.4'
O O 0.0056 0.0036 'International Tables Vol C Tables 4.2.6.8 and 6.1.1.4'
S S 0.0826 0.0763 'International Tables Vol C Tables 4.2.6.8 and 6.1.1.4'

loop_
_geom_angle_atom_site_label_1
_geom_angle_atom_site_label_2
_geom_angle_atom_site_label_3
_geom_angle_site_symmetry_1
_geom_angle_site_symmetry_3
_geom_angle
_geom_angle_publ_flag
O2 S O3 . . 113.94(9) ?
O2 S O4 . . 113.37(10) ?
O3 S O4 . . 110.72(8) ?
O2 S O1 . . 108.21(9) ?
O3 S O1 . . 103.46(8) ?
O4 S O1 . . 106.34(9) ?
S O1 H1 . . 109.5 ?
C1 N1 H1A . . 120.0 ?
C1 N1 H1B . . 120.0 ?
H1A N1 H1B . . 120.0 ?
C2 N2 C1 . . 121.60(15) ?
C2 N2 H2 . . 119.2 ?
C1 N2 H2 . . 119.2 ?
C4 N3 C1 . . 117.25(16) ?
N1 C1 N3 . . 119.05(16) ?
N1 C1 N2 . . 120.26(15) ?
N3 C1 N2 . . 120.69(16) ?
N2 C2 C3 . . 119.50(17) ?
N2 C2 H2A . . 120.3 ?
C3 C2 H2A . . 120.3 ?
C2 C3 C4 . . 116.90(18) ?
C2 C3 H3 . . 121.5 ?
C4 C3 H3 . . 121.5 ?
N3 C4 C3 . . 124.04(17) ?
N3 C4 H4 . . 118.0 ?
C3 C4 H4 . . 118.0 ?

loop_
_geom_bond_atom_site_label_1
_geom_bond_atom_site_label_2
_geom_bond_site_symmetry_2
_geom_bond_distance
_geom_bond_publ_flag
S O2 . 1.4288(14) ?
S O3 . 1.4535(13) ?
S O4 . 1.4588(13) ?
S O1 . 1.5690(17) ?
O1 H1 . 0.8200 ?
N1 C1 . 1.314(2) ?
N1 H1A . 0.8600 ?
N1 H1B . 0.8600 ?
N2 C2 . 1.343(2) ?
N2 C1 . 1.350(2) ?
N2 H2 . 0.8600 ?
N3 C4 . 1.324(3) ?
N3 C1 . 1.349(2) ?
C2 C3 . 1.355(3) ?
C2 H2A . 0.9300 ?
C3 C4 . 1.385(3) ?
C3 H3 . 0.9300 ?
C4 H4 . 0.9300 ?

loop_
_geom_hbond_atom_site_label_D
_geom_hbond_atom_site_label_H
_geom_hbond_atom_site_label_A
_geom_hbond_site_symmetry_A
_geom_hbond_distance_DH
_geom_hbond_distance_HA
_geom_hbond_distance_DA
_geom_hbond_angle_DHA
O1 H1 O4 2_645 0.82 1.79 2.6100(19) 174
N1 H1B O1 1_565 0.86 2.38 3.140(2) 148
N1 H1B O4 . 0.86 2.58 3.155(2) 125
N1 H1A N3 3_766 0.86 2.16 3.017(2) 172
N2 H2 O3 . 0.86 1.91 2.756(2) 168
C2 H2A O3 2_745 0.93 2.40 3.294(2) 160
C3 H3 O2 4_656 0.93 2.51 3.262(3) 138
C4 H4 O4 3_756 0.93 2.53 3.316(2) 142

loop_
_cod_related_entry_id
_cod_related_entry_database
_cod_related_entry_code
1 ChemSpider 14662353
